data_1506841
loop_
_publ_author_name
'Loiseau, Thierry'
'Beitone, Lionel'
'Huguenard, Clarisse'
'Taulelle, Francis'
'Henry, Marc'
'F\'erey, G\'erard'

_publ_section_title
;
 Incorporation of Lithium and Sodium in MIL-74 Super-Sodalites:&#x00A0;
 A2M7(PO4)12&#x00B7;4tren&#x00B7;A(H2O)16(with A = Li or Na and M = Al or
 Ga)
;
_journal_issue 52
_journal_name_full 'The Journal of Physical Chemistry B'
_journal_page_first 20011
_journal_paper_doi 10.1021/jp048592l
_journal_volume 108
_journal_year 2004
_chemical_formula_sum 'C24 H116 Al7 Li3 N16 O64 P12'
_chemical_formula_weight 2234.65
_chemical_name_common 'MIL-74 (Li2Al7)'
_chemical_name_systematic
;
 ?
;
_space_group_IT_number 217
_symmetry_space_group_name_Hall 'I -4 2 3'
_symmetry_space_group_name_H-M 'I -4 3 m'
_atom_sites_solution_hydrogens geom
_atom_sites_solution_primary direct
_atom_sites_solution_secondary difmap
_audit_creation_method SHELXL-97
_cell_angle_alpha 90.00
_cell_angle_beta 90.00
_cell_angle_gamma 90.00
_cell_formula_units_Z 2
_cell_length_a 16.66070(10)
_cell_length_b 16.66070(10)
_cell_length_c 16.66070(10)
_cell_measurement_temperature 293(2)
_cell_volume 4624.66(5)
_computing_structure_refinement 'SHELXL-97 (Sheldrick, 1997)'
_diffrn_ambient_temperature 293(2)
_diffrn_measured_fraction_theta_full 0.987
_diffrn_measured_fraction_theta_max 0.987
_diffrn_radiation_monochromator graphite
_diffrn_radiation_source 'fine-focus sealed tube'
_diffrn_radiation_type MoK\a
_diffrn_radiation_wavelength 0.71073
_diffrn_reflns_av_R_equivalents 0.0254
_diffrn_reflns_av_sigmaI/netI 0.0106
_diffrn_reflns_limit_h_max 18
_diffrn_reflns_limit_h_min -23
_diffrn_reflns_limit_k_max 23
_diffrn_reflns_limit_k_min -20
_diffrn_reflns_limit_l_max 23
_diffrn_reflns_limit_l_min -21
_diffrn_reflns_number 16562
_diffrn_reflns_theta_full 29.89
_diffrn_reflns_theta_max 29.89
_diffrn_reflns_theta_min 1.73
_exptl_absorpt_coefficient_mu 0.401
_exptl_crystal_density_diffrn 1.605
_exptl_crystal_density_method 'not measured'
_exptl_crystal_F_000 2328
_refine_diff_density_max 0.357
_refine_diff_density_min -0.448
_refine_diff_density_rms 0.080
_refine_ls_abs_structure_details 'Flack H D (1983), Acta Cryst. A39, 876-881'
_refine_ls_abs_structure_Flack 0.01(19)
_refine_ls_extinction_coef 0.0018(4)
_refine_ls_extinction_expression Fc^*^=kFc[1+0.001xFc^2^\l^3^/sin(2\q)]^-1/4^
_refine_ls_extinction_method SHELXL
_refine_ls_goodness_of_fit_ref 1.108
_refine_ls_hydrogen_treatment mixed
_refine_ls_matrix_type full
_refine_ls_number_parameters 66
_refine_ls_number_reflns 1245
_refine_ls_number_restraints 0
_refine_ls_restrained_S_all 1.108
_refine_ls_R_factor_all 0.0368
_refine_ls_R_factor_gt 0.0364
_refine_ls_shift/su_max 0.002
_refine_ls_shift/su_mean 0.000
_refine_ls_structure_factor_coef Fsqd
_refine_ls_weighting_details 'calc w=1/[\s^2^(Fo^2^)+(0.0742P)^2^+3.3191P] where P=(Fo^2^+2Fc^2^)/3'
_refine_ls_weighting_scheme calc
_refine_ls_wR_factor_gt 0.1084
_refine_ls_wR_factor_ref 0.1090
_reflns_number_gt 1235
_reflns_number_total 1245
_reflns_threshold_expression >2sigma(I)
_cod_data_source_file jp048592lsi20040331_082001.cif
_cod_data_source_block lb806
_cod_database_code 1506841

loop_
_symmetry_equiv_pos_as_xyz
'x, y, z'
'-x, -y, z'
'-x, y, -z'
'x, -y, -z'
'z, x, y'
'z, -x, -y'
'-z, -x, y'
'-z, x, -y'
'y, z, x'
'-y, z, -x'
'y, -z, -x'
'-y, -z, x'
'y, x, z'
'-y, -x, z'
'y, -x, -z'
'-y, x, -z'
'x, z, y'
'-x, z, -y'
'-x, -z, y'
'x, -z, -y'
'z, y, x'
'z, -y, -x'
'-z, y, -x'
'-z, -y, x'
'x+1/2, y+1/2, z+1/2'
'-x+1/2, -y+1/2, z+1/2'
'-x+1/2, y+1/2, -z+1/2'
'x+1/2, -y+1/2, -z+1/2'
'z+1/2, x+1/2, y+1/2'
'z+1/2, -x+1/2, -y+1/2'
'-z+1/2, -x+1/2, y+1/2'
'-z+1/2, x+1/2, -y+1/2'
'y+1/2, z+1/2, x+1/2'
'-y+1/2, z+1/2, -x+1/2'
'y+1/2, -z+1/2, -x+1/2'
'-y+1/2, -z+1/2, x+1/2'
'y+1/2, x+1/2, z+1/2'
'-y+1/2, -x+1/2, z+1/2'
'y+1/2, -x+1/2, -z+1/2'
'-y+1/2, x+1/2, -z+1/2'
'x+1/2, z+1/2, y+1/2'
'-x+1/2, z+1/2, -y+1/2'
'-x+1/2, -z+1/2, y+1/2'
'x+1/2, -z+1/2, -y+1/2'
'z+1/2, y+1/2, x+1/2'
'z+1/2, -y+1/2, -x+1/2'
'-z+1/2, y+1/2, -x+1/2'
'-z+1/2, -y+1/2, x+1/2'

loop_
_atom_site_label
_atom_site_type_symbol
_atom_site_fract_x
_atom_site_fract_y
_atom_site_fract_z
_atom_site_U_iso_or_equiv
_atom_site_adp_type
_atom_site_occupancy
_atom_site_symmetry_multiplicity
_atom_site_calc_flag
_atom_site_refinement_flags
Al1 Al 1.0000 0.5000 1.0000 0.0197(3) Uani 1 8 d S
Al2 Al 1.0000 0.5000 0.7500 0.0181(3) Uiso 0.67 4 d SP
Li2 Li 1.0000 0.5000 0.7500 0.0181(3) Uiso 0.33 4 d SP
P P 1.12232(3) 0.56584(4) 0.87768(3) 0.02132(18) Uani 1 2 d S
O1 O 1.14416(10) 0.65136(15) 0.85584(10) 0.0435(6) Uani 1 2 d S
O2 O 1.09070(11) 0.51867(10) 0.80522(9) 0.0368(4) Uani 1 1 d .
O3 O 1.05691(8) 0.56595(14) 0.94309(8) 0.0320(4) Uani 1 2 d S
N1 N 1.30297(17) 0.69703(17) 0.69703(17) 0.0333(9) Uani 1 6 d S
C1 C 1.3752(3) 0.7427(3) 0.6749(3) 0.0414(10) Uani 0.50 1 d P
C2 C 1.35976(15) 0.64024(15) 0.8254(3) 0.0469(8) Uani 1 2 d S
N2 N 1.30705(15) 0.69295(15) 0.87448(19) 0.0469(7) Uani 1 2 d S
Li1 Li 0.5000 0.5000 0.5000 0.23(5) Uani 1 24 d S
O2W O 1.5847(8) 0.5847(8) 0.5847(8) 0.216(10) Uani 1 6 d S
O3W O 1.5570(7) 0.7332(6) 0.5570(7) 0.257(7) Uani 1 2 d S

loop_
_atom_site_aniso_label
_atom_site_aniso_U_11
_atom_site_aniso_U_22
_atom_site_aniso_U_33
_atom_site_aniso_U_23
_atom_site_aniso_U_13
_atom_site_aniso_U_12
Al1 0.0162(4) 0.0269(7) 0.0162(4) 0.000 0.000 0.000
P 0.0200(2) 0.0240(3) 0.0200(2) 0.00250(15) 0.0018(2) -0.00250(15)
O1 0.0502(10) 0.0301(10) 0.0502(10) 0.0071(6) 0.0202(12) -0.0071(6)
O2 0.0429(9) 0.0432(9) 0.0244(7) -0.0037(6) -0.0065(6) 0.0044(6)
O3 0.0303(6) 0.0354(10) 0.0303(6) 0.0039(5) 0.0124(8) -0.0039(5)
N1 0.0333(9) 0.0333(9) 0.0333(9) 0.0011(10) -0.0011(10) -0.0011(10)
C1 0.0323(19) 0.040(2) 0.052(3) 0.0016(19) 0.0068(19) 0.0020(18)
C2 0.0473(12) 0.0473(12) 0.0463(18) 0.0034(10) -0.0034(10) 0.0138(15)
N2 0.0527(11) 0.0527(11) 0.0353(14) 0.0029(9) -0.0029(9) 0.0097(14)
Li1 0.23(5) 0.23(5) 0.23(5) 0.000 0.000 0.000
O2W 0.216(10) 0.216(10) 0.216(10) 0.066(13) 0.066(13) 0.066(13)
O3W 0.317(10) 0.138(7) 0.317(10) -0.099(7) -0.036(13) -0.099(7)

loop_
_atom_type_symbol
_atom_type_description
_atom_type_scat_dispersion_real
_atom_type_scat_dispersion_imag
_atom_type_scat_source
O O 0.0106 0.0060 'International Tables Vol C Tables 4.2.6.8 and 6.1.1.4'
P P 0.1023 0.0942 'International Tables Vol C Tables 4.2.6.8 and 6.1.1.4'
Al Al 0.0645 0.0514 'International Tables Vol C Tables 4.2.6.8 and 6.1.1.4'
C C 0.0033 0.0016 'International Tables Vol C Tables 4.2.6.8 and 6.1.1.4'
N N 0.0061 0.0033 'International Tables Vol C Tables 4.2.6.8 and 6.1.1.4'
Li Li -0.0003 0.0001 'International Tables Vol C Tables 4.2.6.8 and 6.1.1.4'
H H 0.0000 0.0000 'International Tables Vol C Tables 4.2.6.8 and 6.1.1.4'

loop_
_geom_angle_atom_site_label_1
_geom_angle_atom_site_label_2
_geom_angle_atom_site_label_3
_geom_angle
_geom_angle_site_symmetry_1
_geom_angle_site_symmetry_3
O3 Al1 O3 113.68(8) 2_765 3_757
O3 Al1 O3 101.34(15) 2_765 4_567
O3 Al1 O3 113.68(8) 3_757 4_567
O3 Al1 O3 113.68(8) 2_765 .
O3 Al1 O3 101.34(15) 3_757 .
O3 Al1 O3 113.68(8) 4_567 .
O2 Al2 O2 105.21(5) . 39_566
O2 Al2 O2 118.38(11) . 2_765
O2 Al2 O2 105.21(5) 39_566 2_765
O2 Al2 O2 105.21(5) . 40_646
O2 Al2 O2 118.38(11) 39_566 40_646
O2 Al2 O2 105.21(5) 2_765 40_646
O2 Li2 O2 105.21(5) . 39_566
O2 Li2 O2 118.38(11) . 2_765
O2 Li2 O2 105.21(5) 39_566 2_765
O2 Li2 O2 105.21(5) . 40_646
O2 Li2 O2 118.38(11) 39_566 40_646
O2 Li2 O2 105.21(5) 2_765 40_646
O1 P O2 112.05(9) . .
O1 P O2 112.05(9) . 23_757
O2 P O2 106.14(13) . 23_757
O1 P O3 109.79(14) . .
O2 P O3 108.32(9) . .
O2 P O3 108.32(9) 23_757 .
P O2 Al2 141.33(12) . .
P O2 Li2 141.33(12) . .
Al2 O2 Li2 0.0 . .
P O3 Al1 140.60(15) . .
C1 N1 C1 141.6(6) . 14_775
C1 N1 C1 110.4(3) . 10_757
C1 N1 C1 47.3(5) 14_775 10_757
C1 N1 C1 65.8(4) . 17
C1 N1 C1 110.4(3) 14_775 17
C1 N1 C1 141.6(6) 10_757 17
C1 N1 C1 47.3(5) . 23_757
C1 N1 C1 110.4(3) 14_775 23_757
C1 N1 C1 65.8(4) 10_757 23_757
C1 N1 C1 110.4(3) 17 23_757
C1 N1 C1 110.4(3) . 7_775
C1 N1 C1 65.8(4) 14_775 7_775
C1 N1 C1 110.4(3) 10_757 7_775
C1 N1 C1 47.3(5) 17 7_775
C1 N1 C1 141.6(6) 23_757 7_775
C1 C1 N1 66.3(2) 23_757 .
C1 C1 C2 67.1(2) 23_757 10_757
N1 C1 C2 115.3(4) . 10_757
C1 C1 C1 120.000(4) 23_757 17
N1 C1 C1 57.1(2) . 17
C2 C1 C1 155.8(2) 10_757 17
N2 C2 C1 112.0(3) . 7_775
N2 C2 C1 112.0(3) . 17
C1 C2 C1 45.9(4) 7_775 17
O2W Li1 O2W 109.471(4) 1_455 4_466
O2W Li1 O2W 109.5 1_455 2_765
O2W Li1 O2W 109.471(1) 4_466 2_765
O2W Li1 O2W 109.471(2) 1_455 3_756
O2W Li1 O2W 109.5 4_466 3_756
O2W Li1 O2W 109.471(1) 2_765 3_756

loop_
_geom_bond_atom_site_label_1
_geom_bond_atom_site_label_2
_geom_bond_distance
_geom_bond_site_symmetry_2
Al1 O3 1.734(2) 2_765
Al1 O3 1.734(2) 3_757
Al1 O3 1.734(2) 4_567
Al1 O3 1.734(2) .
Al2 O2 1.7963(17) .
Al2 O2 1.7963(17) 39_566
Al2 O2 1.7963(17) 2_765
Al2 O2 1.7963(17) 40_646
Li2 O2 1.7963(17) .
Li2 O2 1.7963(17) 39_566
Li2 O2 1.7963(17) 2_765
Li2 O2 1.7963(17) 40_646
P O1 1.515(2) .
P O2 1.5338(16) .
P O2 1.5338(16) 23_757
P O3 1.541(2) .
N1 C1 1.471(5) .
N1 C1 1.471(5) 14_775
N1 C1 1.471(5) 10_757
N1 C1 1.471(5) 17
N1 C1 1.471(5) 23_757
N1 C1 1.471(5) 7_775
C1 C1 1.181(12) 23_757
C1 C2 1.516(6) 10_757
C1 C1 1.597(11) 17
C2 N2 1.487(5) .
C2 C1 1.516(6) 7_775
C2 C1 1.516(6) 17
Li1 O2W 2.44(2) 1_455
Li1 O2W 2.44(2) 4_466
Li1 O2W 2.44(2) 2_765
Li1 O2W 2.44(2) 3_756
O2W Li1 2.44(2) 1_655
